data_7115589
loop_
_publ_author_name
'Wenchao Ye'
'Laijun Zhang'
'Chuanfa Ni'
'Jian Rong'
'Jinbo Hu'

_publ_section_title
;
 Stereoselective [3+2] cycloaddition of N-tert-butanesulfinyl imines to
 arynes facilitated by a removable PhSO2CF2 group: synthesis and
 transformation of cyclic sulfoximines
;
_journal_name_full Chem.Commun.
_journal_page_first 10596
_journal_paper_doi 10.1039/C4cc05042H
_journal_volume 50
_journal_year 2014
_chemical_absolute_configuration ad
_chemical_formula_sum 'C13 H8 Br N O S'
_chemical_formula_weight 306.17
_chemical_name_systematic
; 
 ? 
;
_space_group_IT_number 4
_symmetry_cell_setting monoclinic
_symmetry_space_group_name_Hall 'P 2yb'
_symmetry_space_group_name_H-M 'P 1 21 1'
_atom_sites_solution_hydrogens geom
_atom_sites_solution_primary direct
_atom_sites_solution_secondary difmap
_audit_creation_method SHELXL-97
_cell_angle_alpha 90.00
_cell_angle_beta 95.045(4)
_cell_angle_gamma 90.00
_cell_formula_units_Z 2
_cell_length_a 7.5255(18)
_cell_length_b 3.9957(10)
_cell_length_c 19.305(5)
_cell_measurement_reflns_used 3770
_cell_measurement_temperature 133(2)
_cell_measurement_theta_max 55.053
_cell_measurement_theta_min 5.434
_cell_volume 578.2(3)
_computing_cell_refinement 'Bruker SAINT'
_computing_data_collection 'Bruker APEX2'
_computing_data_reduction 'Bruker SAINT'
_computing_molecular_graphics 'Bruker SHELXTL'
_computing_publication_material 'Bruker SHELXTL'
_computing_structure_refinement 'SHELXL-97 (Sheldrick, 2008)'
_computing_structure_solution 'SHELXS-97 (Sheldrick, 2008)'
_diffrn_ambient_temperature 133(2)
_diffrn_measured_fraction_theta_full 0.985
_diffrn_measured_fraction_theta_max 0.985
_diffrn_measurement_device_type 'Bruker APEX-II CCD'
_diffrn_measurement_method '\f and \w scans'
_diffrn_radiation_monochromator graphite
_diffrn_radiation_source 'fine-focus sealed tube'
_diffrn_radiation_type MoK\a
_diffrn_radiation_wavelength 0.71073
_diffrn_reflns_av_R_equivalents 0.0225
_diffrn_reflns_av_sigmaI/netI 0.0543
_diffrn_reflns_limit_h_max 9
_diffrn_reflns_limit_h_min -9
_diffrn_reflns_limit_k_max 4
_diffrn_reflns_limit_k_min -4
_diffrn_reflns_limit_l_max 23
_diffrn_reflns_limit_l_min -23
_diffrn_reflns_number 3602
_diffrn_reflns_theta_full 26.00
_diffrn_reflns_theta_max 26.00
_diffrn_reflns_theta_min 2.12
_exptl_absorpt_coefficient_mu 3.714
_exptl_absorpt_correction_T_max 0.7455
_exptl_absorpt_correction_T_min 0.3512
_exptl_absorpt_correction_type multi-scan
_exptl_absorpt_process_details sadabs
_exptl_crystal_colour colorless
_exptl_crystal_density_diffrn 1.758
_exptl_crystal_density_method 'not measured'
_exptl_crystal_description prismatic
_exptl_crystal_F_000 304
_exptl_crystal_size_max 0.256
_exptl_crystal_size_mid 0.187
_exptl_crystal_size_min 0.163
_refine_diff_density_max 0.349
_refine_diff_density_min -0.543
_refine_diff_density_rms 0.072
_refine_ls_abs_structure_details 'Flack H D (1983), Acta Cryst. A39, 876-881'
_refine_ls_abs_structure_Flack 0.042(9)
_refine_ls_extinction_expression Fc^*^=kFc[1+0.001xFc^2^\l^3^/sin(2\q)]^-1/4^
_refine_ls_extinction_method SHELXL
_refine_ls_goodness_of_fit_ref 1.211
_refine_ls_hydrogen_treatment constr
_refine_ls_matrix_type full
_refine_ls_number_parameters 155
_refine_ls_number_reflns 2058
_refine_ls_number_restraints 1
_refine_ls_restrained_S_all 1.211
_refine_ls_R_factor_all 0.0254
_refine_ls_R_factor_gt 0.0245
_refine_ls_shift/su_max 0.002
_refine_ls_shift/su_mean 0.000
_refine_ls_structure_factor_coef Fsqd
_refine_ls_weighting_details 'calc w=1/[\s^2^(Fo^2^)+(0.0000P)^2^+0.0000P] where P=(Fo^2^+2Fc^2^)/3'
_refine_ls_weighting_scheme calc
_refine_ls_wR_factor_gt 0.0654
_refine_ls_wR_factor_ref 0.0658
_reflns_number_gt 2006
_reflns_number_total 2058
_reflns_threshold_expression >2sigma(I)
_cod_data_source_file c4cc05042h2.cif
_cod_data_source_block mo_dm12080_0m
_cod_original_cell_volume 578.2(2)
_cod_original_sg_symbol_H-M P2(1)
_cod_database_code 7115589

loop_
_symmetry_equiv_pos_as_xyz
'x, y, z'
'-x, y+1/2, -z'

loop_
_atom_site_label
_atom_site_type_symbol
_atom_site_fract_x
_atom_site_fract_y
_atom_site_fract_z
_atom_site_U_iso_or_equiv
_atom_site_adp_type
_atom_site_occupancy
_atom_site_symmetry_multiplicity
_atom_site_calc_flag
_atom_site_refinement_flags
Br1 Br 0.17222(4) 0.62858(11) 0.544905(14) 0.02510(12) Uani 1 1 d .
S1 S 1.04377(9) -0.0499(2) 0.81885(4) 0.01732(17) Uani 1 1 d .
N1 N 0.9021(3) 0.1547(9) 0.75882(12) 0.0183(5) Uani 1 1 d .
O1 O 1.1605(3) 0.1960(5) 0.85917(11) 0.0197(5) Uani 1 1 d .
C1 C 0.8664(4) -0.1757(8) 0.86806(15) 0.0150(6) Uani 1 1 d .
C2 C 0.8814(4) -0.3391(10) 0.93169(14) 0.0179(6) Uani 1 1 d .
H2 H 0.9944 -0.3831 0.9558 0.022 Uiso 1 1 calc R
C3 C 0.7226(4) -0.4365(8) 0.95885(15) 0.0200(8) Uani 1 1 d .
H3 H 0.7263 -0.5364 1.0036 0.024 Uiso 1 1 calc R
C4 C 0.5598(4) -0.3871(11) 0.92040(14) 0.0201(6) Uani 1 1 d .
H4 H 0.4540 -0.4660 0.9384 0.024 Uiso 1 1 calc R
C5 C 0.5474(4) -0.2259(9) 0.85653(15) 0.0187(6) Uani 1 1 d .
H5 H 0.4349 -0.1945 0.8309 0.022 Uiso 1 1 calc R
C6 C 0.7045(4) -0.1103(8) 0.83060(15) 0.0146(6) Uani 1 1 d .
C7 C 0.7357(4) 0.0818(8) 0.76606(14) 0.0147(6) Uani 1 1 d .
C8 C 0.5973(4) 0.1992(7) 0.71337(15) 0.0153(7) Uani 1 1 d .
C9 C 0.6421(4) 0.2640(9) 0.64544(15) 0.0197(6) Uani 1 1 d .
H9 H 0.7599 0.2201 0.6338 0.024 Uiso 1 1 calc R
C10 C 0.5177(4) 0.3904(9) 0.59548(16) 0.0223(7) Uani 1 1 d .
H10 H 0.5497 0.4346 0.5499 0.027 Uiso 1 1 calc R
C11 C 0.3447(4) 0.4526(9) 0.61251(15) 0.0189(6) Uani 1 1 d .
C12 C 0.2960(4) 0.3943(8) 0.67914(15) 0.0191(6) Uani 1 1 d .
H12 H 0.1781 0.4402 0.6905 0.023 Uiso 1 1 calc R
C13 C 0.4220(4) 0.2683(9) 0.72872(15) 0.0179(6) Uani 1 1 d .
H13 H 0.3893 0.2273 0.7744 0.022 Uiso 1 1 calc R

loop_
_atom_site_aniso_label
_atom_site_aniso_U_11
_atom_site_aniso_U_22
_atom_site_aniso_U_33
_atom_site_aniso_U_23
_atom_site_aniso_U_13
_atom_site_aniso_U_12
Br1 0.02547(17) 0.02252(17) 0.02482(17) 0.00673(15) -0.01183(10) -0.00161(16)
S1 0.0127(3) 0.0195(4) 0.0196(4) 0.0027(3) 0.0006(3) 0.0021(3)
N1 0.0157(11) 0.0212(15) 0.0177(10) -0.0003(13) 0.0000(8) 0.0006(14)
O1 0.0136(10) 0.0187(14) 0.0264(11) 0.0013(9) -0.0013(8) -0.0017(8)
C1 0.0174(14) 0.0112(15) 0.0167(14) 0.0004(11) 0.0029(11) 0.0001(12)
C2 0.0219(13) 0.0150(16) 0.0162(12) -0.0017(14) -0.0027(10) 0.0024(15)
C3 0.0292(16) 0.015(2) 0.0162(13) 0.0021(11) 0.0028(12) 0.0011(12)
C4 0.0189(13) 0.0190(14) 0.0231(13) 0.0016(18) 0.0055(10) 0.0002(17)
C5 0.0157(15) 0.0163(14) 0.0238(15) -0.0028(13) -0.0004(12) 0.0024(12)
C6 0.0180(14) 0.0101(13) 0.0152(13) -0.0009(11) -0.0003(11) 0.0016(11)
C7 0.0174(13) 0.0107(17) 0.0157(12) 0.0000(12) 0.0004(10) 0.0014(12)
C8 0.0171(14) 0.0086(18) 0.0194(13) -0.0003(10) -0.0021(11) 0.0002(11)
C9 0.0185(15) 0.0234(15) 0.0171(14) -0.0009(13) 0.0007(11) 0.0001(13)
C10 0.0241(16) 0.0238(17) 0.0186(14) 0.0013(13) -0.0013(12) 0.0001(14)
C11 0.0229(15) 0.0120(15) 0.0204(15) 0.0005(13) -0.0066(11) -0.0023(14)
C12 0.0164(14) 0.0180(16) 0.0221(15) 0.0015(12) -0.0024(12) -0.0003(12)
C13 0.0167(14) 0.0177(14) 0.0192(15) 0.0015(12) 0.0001(11) 0.0007(12)

loop_
_atom_type_symbol
_atom_type_description
_atom_type_scat_dispersion_real
_atom_type_scat_dispersion_imag
_atom_type_scat_source
C C 0.0033 0.0016 'International Tables Vol C Tables 4.2.6.8 and 6.1.1.4'
H H 0.0000 0.0000 'International Tables Vol C Tables 4.2.6.8 and 6.1.1.4'
N N 0.0061 0.0033 'International Tables Vol C Tables 4.2.6.8 and 6.1.1.4'
O O 0.0106 0.0060 'International Tables Vol C Tables 4.2.6.8 and 6.1.1.4'
S S 0.1246 0.1234 'International Tables Vol C Tables 4.2.6.8 and 6.1.1.4'
Br Br -0.2901 2.4595 'International Tables Vol C Tables 4.2.6.8 and 6.1.1.4'

loop_
_geom_angle_atom_site_label_1
_geom_angle_atom_site_label_2
_geom_angle_atom_site_label_3
_geom_angle
O1 S1 N1 110.01(15)
O1 S1 C1 110.06(13)
N1 S1 C1 92.54(13)
C7 N1 S1 111.6(2)
C2 C1 C6 123.4(3)
C2 C1 S1 126.9(2)
C6 C1 S1 109.6(2)
C1 C2 C3 117.2(3)
C1 C2 H2 121.4
C3 C2 H2 121.4
C4 C3 C2 120.1(3)
C4 C3 H3 120.0
C2 C3 H3 120.0
C3 C4 C5 121.9(3)
C3 C4 H4 119.1
C5 C4 H4 119.1
C4 C5 C6 118.5(3)
C4 C5 H5 120.8
C6 C5 H5 120.8
C1 C6 C5 118.8(3)
C1 C6 C7 109.6(2)
C5 C6 C7 131.6(3)
N1 C7 C8 118.9(3)
N1 C7 C6 115.1(3)
C8 C7 C6 125.9(2)
C9 C8 C13 117.9(3)
C9 C8 C7 119.4(2)
C13 C8 C7 122.6(3)
C10 C9 C8 121.0(3)
C10 C9 H9 119.5
C8 C9 H9 119.5
C9 C10 C11 119.4(3)
C9 C10 H10 120.3
C11 C10 H10 120.3
C12 C11 C10 121.2(3)
C12 C11 Br1 118.7(2)
C10 C11 Br1 120.1(2)
C11 C12 C13 118.8(3)
C11 C12 H12 120.6
C13 C12 H12 120.6
C12 C13 C8 121.7(3)
C12 C13 H13 119.1
C8 C13 H13 119.1

loop_
_geom_bond_atom_site_label_1
_geom_bond_atom_site_label_2
_geom_bond_distance
Br1 C11 1.893(3)
S1 O1 1.491(2)
S1 N1 1.712(3)
S1 C1 1.778(3)
N1 C7 1.305(4)
C1 C2 1.387(4)
C1 C6 1.386(4)
C2 C3 1.401(4)
C2 H2 0.9500
C3 C4 1.390(5)
C3 H3 0.9500
C4 C5 1.387(4)
C4 H4 0.9500
C5 C6 1.402(4)
C5 H5 0.9500
C6 C7 1.499(4)
C7 C8 1.467(4)
C8 C9 1.407(4)
C8 C13 1.404(4)
C9 C10 1.379(5)
C9 H9 0.9500
C10 C11 1.393(4)
C10 H10 0.9500
C11 C12 1.388(4)
C12 C13 1.382(5)
C12 H12 0.9500
C13 H13 0.9500

loop_
_geom_hbond_atom_site_label_D
_geom_hbond_atom_site_label_H
_geom_hbond_atom_site_label_A
_geom_hbond_distance_DH
_geom_hbond_distance_HA
_geom_hbond_distance_DA
_geom_hbond_angle_DHA
_geom_hbond_site_symmetry_A
C5 H5 O1 0.95 2.68 3.368(4) 129.6 1_455
C13 H13 O1 0.95 2.48 3.342(3) 150.8 1_455

loop_
_geom_torsion_atom_site_label_1
_geom_torsion_atom_site_label_2
_geom_torsion_atom_site_label_3
_geom_torsion_atom_site_label_4
_geom_torsion
O1 S1 N1 C7 -124.3(2)
C1 S1 N1 C7 -11.9(3)
O1 S1 C1 C2 -61.7(3)
N1 S1 C1 C2 -174.1(3)
O1 S1 C1 C6 123.2(2)
N1 S1 C1 C6 10.8(2)
C6 C1 C2 C3 -0.9(5)
S1 C1 C2 C3 -175.4(2)
C1 C2 C3 C4 3.9(5)
C2 C3 C4 C5 -3.6(6)
C3 C4 C5 C6 -0.1(5)
C2 C1 C6 C5 -2.6(5)
S1 C1 C6 C5 172.7(2)
C2 C1 C6 C7 177.6(3)
S1 C1 C6 C7 -7.1(3)
C4 C5 C6 C1 3.1(5)
C4 C5 C6 C7 -177.2(3)
S1 N1 C7 C8 -172.0(2)
S1 N1 C7 C6 9.9(4)
C1 C6 C7 N1 -1.6(4)
C5 C6 C7 N1 178.6(3)
C1 C6 C7 C8 -179.6(3)
C5 C6 C7 C8 0.7(5)
N1 C7 C8 C9 25.2(5)
C6 C7 C8 C9 -156.9(3)
N1 C7 C8 C13 -151.2(3)
C6 C7 C8 C13 26.7(5)
C13 C8 C9 C10 -0.2(5)
C7 C8 C9 C10 -176.8(3)
C8 C9 C10 C11 -0.4(5)
C9 C10 C11 C12 0.9(5)
C9 C10 C11 Br1 179.6(3)
C10 C11 C12 C13 -0.8(5)
Br1 C11 C12 C13 -179.5(3)
C11 C12 C13 C8 0.2(5)
C9 C8 C13 C12 0.3(5)
C7 C8 C13 C12 176.8(3)
